data_7053045
loop_
_publ_author_name
'Hancock, Stuart L.'
'Mahon, Mary F.'
'Jones, Matthew D.'

_publ_section_title
;
 Salen complexes based on 1,4-diaminocyclohexane and their exploitation
 for the polymerisation of rac-lactide
;
_journal_issue 7
_journal_name_full 'New Journal of Chemistry'
_journal_page_first 1996
_journal_paper_doi 10.1039/c3nj00111c
_journal_volume 37
_journal_year 2013
_chemical_formula_sum 'C48 H80 Al2 N2 O4'
_chemical_formula_weight 803.10
_chemical_name_systematic
;
?
;
_space_group_IT_number 2
_symmetry_cell_setting triclinic
_symmetry_space_group_name_Hall '-P 1'
_symmetry_space_group_name_H-M 'P -1'
_atom_sites_solution_hydrogens geom
_atom_sites_solution_primary direct
_atom_sites_solution_secondary difmap
_audit_creation_method SHELXL-97
_cell_angle_alpha 109.497(5)
_cell_angle_beta 96.776(4)
_cell_angle_gamma 93.635(5)
_cell_formula_units_Z 1
_cell_length_a 9.5690(10)
_cell_length_b 11.6000(7)
_cell_length_c 11.8190(13)
_cell_measurement_reflns_used 4852
_cell_measurement_temperature 150(2)
_cell_measurement_theta_max 24.11
_cell_measurement_theta_min 3.52
_cell_volume 1220.6(2)
_computing_cell_refinement 'HKL Scalepack (Otwinski & Minor, 1997)'
_computing_data_collection 'Collect (Nonius BV, 1997-2000)'
_computing_data_reduction 'HKL Denzo & Scalepack (Otwinski & Minor 1997)'
_computing_molecular_graphics 'Ortep-3 for Windows (Farrugia, 1997)'
_computing_publication_material 'WinGX publication routines (Farrugia, 1999)'
_computing_structure_refinement 'SHELXL-97 (Sheldrick, 1997)'
_computing_structure_solution
;
SIR97- Altomare A., Burla M.C., Camalli M., Cascarano G.L., Giacovazzo C. ,
Guagliardi A., Moliterni A.G.G., Polidori G.,Spagna R.
(1999) J. Appl. Cryst. 32, 115-119.
;
_diffrn_ambient_temperature 150(2)
_diffrn_measured_fraction_theta_full 0.969
_diffrn_measured_fraction_theta_max 0.969
_diffrn_measurement_device_type 'nonius kappa ccd'
_diffrn_measurement_method ccd
_diffrn_radiation_monochromator graphite
_diffrn_radiation_source 'fine-focus sealed tube'
_diffrn_radiation_type MoK\a
_diffrn_radiation_wavelength 0.71073
_diffrn_reflns_av_R_equivalents 0.0831
_diffrn_reflns_av_sigmaI/netI 0.0915
_diffrn_reflns_limit_h_max 11
_diffrn_reflns_limit_h_min -11
_diffrn_reflns_limit_k_max 11
_diffrn_reflns_limit_k_min -13
_diffrn_reflns_limit_l_max 13
_diffrn_reflns_limit_l_min -13
_diffrn_reflns_number 7936
_diffrn_reflns_theta_full 24.16
_diffrn_reflns_theta_max 24.16
_diffrn_reflns_theta_min 3.56
_exptl_absorpt_coefficient_mu 0.101
_exptl_absorpt_correction_type none
_exptl_crystal_colour yellow
_exptl_crystal_density_diffrn 1.093
_exptl_crystal_density_method 'not measured'
_exptl_crystal_description plate
_exptl_crystal_F_000 440
_exptl_crystal_size_max 0.20
_exptl_crystal_size_mid 0.10
_exptl_crystal_size_min 0.05
_refine_diff_density_max 0.490
_refine_diff_density_min -0.615
_refine_diff_density_rms 0.070
_refine_ls_extinction_method none
_refine_ls_goodness_of_fit_ref 1.013
_refine_ls_hydrogen_treatment mixed
_refine_ls_matrix_type full
_refine_ls_number_parameters 261
_refine_ls_number_reflns 3792
_refine_ls_number_restraints 6
_refine_ls_restrained_S_all 1.012
_refine_ls_R_factor_all 0.1313
_refine_ls_R_factor_gt 0.0782
_refine_ls_shift/su_max 0.000
_refine_ls_shift/su_mean 0.000
_refine_ls_structure_factor_coef Fsqd
_refine_ls_weighting_details 'calc w=1/[\s^2^(Fo^2^)+(0.0878P)^2^+1.8602P] where P=(Fo^2^+2Fc^2^)/3'
_refine_ls_weighting_scheme calc
_refine_ls_wR_factor_gt 0.1813
_refine_ls_wR_factor_ref 0.2188
_reflns_number_gt 2365
_reflns_number_total 3792
_reflns_threshold_expression >2sigma(I)
_cod_data_source_file c3nj00111c.txt
_cod_data_source_block Al2Me4_2
_cod_depositor_comments
;
The following automatic conversions were performed:

'_symmetry_cell_setting' value 'TRICLINIC' changed to 'triclinic'
according to /home/saulius/struct/CIF-dictionaries/cif_core.dic
dictionary named 'cif_core.dic' version 2.4.2 from 2011-04-26.

Automatic conversion script
Id: cif_fix_values 1891 2012-01-12 08:04:46Z andrius 
;
_cod_original_sg_symbol_H-M P-1
_cod_database_code 7053045

loop_
_symmetry_equiv_pos_as_xyz
'x, y, z'
'-x, -y, -z'

loop_
_atom_site_label
_atom_site_type_symbol
_atom_site_fract_x
_atom_site_fract_y
_atom_site_fract_z
_atom_site_U_iso_or_equiv
_atom_site_adp_type
_atom_site_occupancy
_atom_site_symmetry_multiplicity
_atom_site_calc_flag
_atom_site_refinement_flags
_atom_site_disorder_assembly
_atom_site_disorder_group
Al1 Al 0.27876(13) 0.48558(11) 0.76497(12) 0.0338(4) Uani 1 1 d . . .
O1 O 0.4471(3) 0.5604(3) 0.7708(3) 0.0405(8) Uani 1 1 d . . .
N1 N 0.2694(4) 0.5671(3) 0.9397(3) 0.0329(8) Uani 1 1 d . . .
C1 C 0.1316(5) 0.5386(5) 0.6711(5) 0.0543(13) Uani 1 1 d . . .
H1A H 0.1323 0.6281 0.7059 0.081 Uiso 1 1 calc R . .
H1B H 0.0391 0.4987 0.6734 0.081 Uiso 1 1 calc R . .
H1C H 0.1493 0.5158 0.5868 0.081 Uiso 1 1 calc R . .
O2 O 0.2284(15) 0.8104(12) 0.2697(11) 0.117(4) Uiso 0.55 1 d PD A 1
C2 C 0.2933(6) 0.3091(4) 0.7149(5) 0.0538(14) Uani 1 1 d . . .
H2A H 0.3602 0.2871 0.6564 0.081 Uiso 1 1 calc R . .
H2B H 0.2000 0.2639 0.6771 0.081 Uiso 1 1 calc R . .
H2C H 0.3269 0.2875 0.7861 0.081 Uiso 1 1 calc R . .
C3 C 0.5212(4) 0.6605(4) 0.8525(4) 0.0332(10) Uani 1 1 d . . .
C4 C 0.4820(4) 0.7101(4) 0.9690(4) 0.0317(10) Uani 1 1 d . . .
C5 C 0.5572(4) 0.8183(4) 1.0538(4) 0.0325(10) Uani 1 1 d . . .
H5 H 0.5295 0.8503 1.1319 0.039 Uiso 1 1 calc R . .
C6 C 0.6706(4) 0.8795(4) 1.0269(4) 0.0315(10) Uani 1 1 d . . .
C7 C 0.7090(4) 0.8246(4) 0.9113(4) 0.0349(10) Uani 1 1 d . . .
H7 H 0.7890 0.8632 0.8921 0.042 Uiso 1 1 calc R . .
C8 C 0.6391(4) 0.7186(4) 0.8231(4) 0.0340(10) Uani 1 1 d . . .
C9 C 0.7522(4) 0.9974(4) 1.1180(4) 0.0372(10) Uani 1 1 d . . .
C10 C 0.8816(5) 0.9650(4) 1.1859(5) 0.0530(13) Uani 1 1 d . . .
H10A H 0.8502 0.9157 1.2332 0.079 Uiso 1 1 calc R . .
H10B H 0.9379 1.0409 1.2407 0.079 Uiso 1 1 calc R . .
H10C H 0.9394 0.9178 1.1274 0.079 Uiso 1 1 calc R . .
C11 C 0.8049(5) 1.0845(4) 1.0537(4) 0.0477(12) Uani 1 1 d . . .
H11A H 0.8787 1.0485 1.0064 0.072 Uiso 1 1 calc R . .
H11B H 0.8437 1.1642 1.1146 0.072 Uiso 1 1 calc R . .
H11C H 0.7256 1.0960 0.9994 0.072 Uiso 1 1 calc R . .
C12 C 0.6594(5) 1.0699(4) 1.2086(5) 0.0535(14) Uani 1 1 d . . .
H12A H 0.5734 1.0849 1.1641 0.080 Uiso 1 1 calc R . .
H12B H 0.7122 1.1487 1.2604 0.080 Uiso 1 1 calc R . .
H12C H 0.6334 1.0223 1.2591 0.080 Uiso 1 1 calc R . .
C13 C 0.6842(4) 0.6669(4) 0.6964(4) 0.0379(11) Uani 1 1 d . . .
C14 C 0.7163(5) 0.5331(4) 0.6704(4) 0.0475(12) Uani 1 1 d . . .
H14A H 0.7919 0.5300 0.7326 0.071 Uiso 1 1 calc R . .
H14B H 0.7467 0.5015 0.5904 0.071 Uiso 1 1 calc R . .
H14C H 0.6309 0.4826 0.6717 0.071 Uiso 1 1 calc R . .
C15 C 0.8181(5) 0.7410(5) 0.6860(5) 0.0527(13) Uani 1 1 d . . .
H15A H 0.7996 0.8263 0.6993 0.079 Uiso 1 1 calc R . .
H15B H 0.8443 0.7045 0.6049 0.079 Uiso 1 1 calc R . .
H15C H 0.8958 0.7393 0.7472 0.079 Uiso 1 1 calc R . .
C16 C 0.5647(5) 0.6739(5) 0.6004(4) 0.0498(13) Uani 1 1 d . . .
H16A H 0.4772 0.6287 0.6059 0.075 Uiso 1 1 calc R . .
H16B H 0.5910 0.6374 0.5193 0.075 Uiso 1 1 calc R . .
H16C H 0.5497 0.7602 0.6148 0.075 Uiso 1 1 calc R . .
C17 C 0.3621(5) 0.6571(4) 1.0058(4) 0.0358(10) Uani 1 1 d . . .
H17 H 0.352(4) 0.701(3) 1.094(4) 0.029(10) Uiso 1 1 d . . .
C18 C 0.1490(4) 0.5411(4) 1.0018(4) 0.0359(10) Uani 1 1 d . . .
H18 H 0.1851 0.5626 1.0901 0.043 Uiso 1 1 calc R . .
C19 C 0.0328(5) 0.6207(4) 0.9892(4) 0.0403(11) Uani 1 1 d . . .
H19A H 0.0002 0.6042 0.9020 0.048 Uiso 1 1 calc R . .
H19B H 0.0711 0.7085 1.0267 0.048 Uiso 1 1 calc R . .
C20 C -0.0925(5) 0.5957(4) 1.0498(4) 0.0403(11) Uani 1 1 d . . .
H20A H -0.1688 0.6454 1.0360 0.048 Uiso 1 1 calc R . .
H20B H -0.0624 0.6202 1.1384 0.048 Uiso 1 1 calc R . .
C21 C 0.282(3) 0.771(2) 0.3780(16) 0.219(12) Uiso 0.55 1 d PD A 1
H21A H 0.2590 0.6825 0.3634 0.263 Uiso 0.55 1 calc PR A 1
H21B H 0.3831 0.7983 0.4108 0.263 Uiso 0.55 1 calc PR A 1
C22 C 0.180(2) 0.8537(14) 0.4503(19) 0.135(7) Uiso 0.55 1 d PD A 1
H22A H 0.1951 0.8608 0.5368 0.162 Uiso 0.55 1 calc PR A 1
H22B H 0.0797 0.8227 0.4156 0.162 Uiso 0.55 1 calc PR A 1
C23 C 0.2222(17) 0.9771(11) 0.4345(12) 0.085(4) Uiso 0.55 1 d PD A 1
H23A H 0.1389 1.0225 0.4295 0.103 Uiso 0.55 1 calc PR A 1
H23B H 0.2942 1.0293 0.5026 0.103 Uiso 0.55 1 calc PR A 1
C24 C 0.2816(15) 0.9399(12) 0.3178(12) 0.086(4) Uiso 0.55 1 d P A 1
H24A H 0.2444 0.9844 0.2643 0.103 Uiso 0.55 1 calc PR A 1
H24B H 0.3863 0.9524 0.3313 0.103 Uiso 0.55 1 calc PR A 1
O2A O 0.3592(19) 0.8925(17) 0.3308(15) 0.154(6) Uiso 0.45 1 d PD B 2
C21A C 0.318(2) 0.9563(18) 0.4572(15) 0.119(7) Uiso 0.45 1 d PD B 2
H21C H 0.3271 1.0468 0.4779 0.143 Uiso 0.45 1 calc PR B 2
H21D H 0.3785 0.9360 0.5202 0.143 Uiso 0.45 1 calc PR B 2
C22A C 0.151(2) 0.9018(15) 0.4460(16) 0.098(6) Uiso 0.45 1 d PD B 2
H22C H 0.1269 0.8926 0.5220 0.118 Uiso 0.45 1 calc PR B 2
H22D H 0.0824 0.9496 0.4162 0.118 Uiso 0.45 1 calc PR B 2
C23A C 0.1678(15) 0.7785(11) 0.3487(12) 0.077(4) Uiso 0.45 1 d PD B 2
H23C H 0.0789 0.7450 0.2915 0.093 Uiso 0.45 1 calc PR B 2
H23D H 0.1954 0.7173 0.3864 0.093 Uiso 0.45 1 calc PR B 2
C24A C 0.2865(16) 0.8116(13) 0.2836(13) 0.057(4) Uiso 0.45 1 d PD B 2
H24C H 0.3425 0.7406 0.2602 0.069 Uiso 0.45 1 calc PR B 2
H24D H 0.2411 0.8202 0.2076 0.069 Uiso 0.45 1 calc PR B 2

loop_
_atom_site_aniso_label
_atom_site_aniso_U_11
_atom_site_aniso_U_22
_atom_site_aniso_U_33
_atom_site_aniso_U_23
_atom_site_aniso_U_13
_atom_site_aniso_U_12
Al1 0.0329(7) 0.0344(7) 0.0327(7) 0.0090(5) 0.0113(6) -0.0043(5)
O1 0.0349(17) 0.0469(17) 0.0332(17) 0.0047(14) 0.0143(14) -0.0109(13)
N1 0.031(2) 0.0348(19) 0.034(2) 0.0124(16) 0.0114(16) -0.0031(15)
C1 0.047(3) 0.077(4) 0.042(3) 0.018(3) 0.016(2) 0.016(3)
C2 0.069(4) 0.044(3) 0.048(3) 0.011(2) 0.024(3) 0.000(2)
C3 0.029(2) 0.036(2) 0.031(2) 0.0082(19) 0.0039(19) -0.0053(18)
C4 0.029(2) 0.033(2) 0.034(2) 0.0135(19) 0.0068(19) 0.0000(17)
C5 0.031(2) 0.035(2) 0.030(2) 0.0089(18) 0.0088(19) -0.0017(18)
C6 0.027(2) 0.036(2) 0.035(2) 0.0158(19) 0.0062(19) 0.0032(17)
C7 0.028(2) 0.040(2) 0.038(3) 0.016(2) 0.008(2) -0.0009(18)
C8 0.028(2) 0.042(2) 0.033(2) 0.014(2) 0.0100(19) -0.0010(18)
C9 0.032(2) 0.037(2) 0.041(3) 0.013(2) 0.006(2) -0.0050(18)
C10 0.045(3) 0.048(3) 0.060(3) 0.020(2) -0.011(3) -0.013(2)
C11 0.056(3) 0.037(2) 0.049(3) 0.014(2) 0.012(2) -0.005(2)
C12 0.051(3) 0.045(3) 0.052(3) 0.001(2) 0.019(3) -0.010(2)
C13 0.029(2) 0.049(3) 0.032(2) 0.009(2) 0.0074(19) -0.0052(19)
C14 0.041(3) 0.054(3) 0.041(3) 0.005(2) 0.013(2) 0.002(2)
C15 0.042(3) 0.067(3) 0.044(3) 0.011(2) 0.020(2) -0.012(2)
C16 0.047(3) 0.065(3) 0.039(3) 0.020(2) 0.010(2) -0.004(2)
C17 0.035(3) 0.037(2) 0.034(3) 0.010(2) 0.009(2) -0.0020(19)
C18 0.033(2) 0.043(2) 0.034(2) 0.015(2) 0.014(2) -0.0020(19)
C19 0.042(3) 0.034(2) 0.047(3) 0.014(2) 0.019(2) -0.0041(19)
C20 0.036(3) 0.038(2) 0.048(3) 0.014(2) 0.018(2) -0.0006(19)

loop_
_atom_type_symbol
_atom_type_description
_atom_type_scat_dispersion_real
_atom_type_scat_dispersion_imag
_atom_type_scat_source
C C 0.0033 0.0016 'International Tables Vol C Tables 4.2.6.8 and 6.1.1.4'
H H 0.0000 0.0000 'International Tables Vol C Tables 4.2.6.8 and 6.1.1.4'
O O 0.0106 0.0060 'International Tables Vol C Tables 4.2.6.8 and 6.1.1.4'
Al Al 0.0645 0.0514 'International Tables Vol C Tables 4.2.6.8 and 6.1.1.4'
N N 0.0061 0.0033 'International Tables Vol C Tables 4.2.6.8 and 6.1.1.4'

loop_
_geom_angle_atom_site_label_1
_geom_angle_atom_site_label_2
_geom_angle_atom_site_label_3
_geom_angle
_geom_angle_site_symmetry_1
_geom_angle_site_symmetry_3
O1 Al1 C1 111.6(2) . .
O1 Al1 C2 107.99(19) . .
C1 Al1 C2 116.7(2) . .
O1 Al1 N1 94.69(14) . .
C1 Al1 N1 108.73(18) . .
C2 Al1 N1 115.00(18) . .
C3 O1 Al1 131.8(3) . .
C17 N1 C18 115.0(3) . .
C17 N1 Al1 120.6(3) . .
C18 N1 Al1 124.0(3) . .
Al1 C1 H1A 109.5 . .
Al1 C1 H1B 109.5 . .
H1A C1 H1B 109.5 . .
Al1 C1 H1C 109.5 . .
H1A C1 H1C 109.5 . .
H1B C1 H1C 109.5 . .
C24 O2 C21 100.2(14) . .
Al1 C2 H2A 109.5 . .
Al1 C2 H2B 109.5 . .
H2A C2 H2B 109.5 . .
Al1 C2 H2C 109.5 . .
H2A C2 H2C 109.5 . .
H2B C2 H2C 109.5 . .
O1 C3 C4 120.1(3) . .
O1 C3 C8 120.4(4) . .
C4 C3 C8 119.5(4) . .
C5 C4 C3 120.1(4) . .
C5 C4 C17 116.9(4) . .
C3 C4 C17 122.9(4) . .
C6 C5 C4 121.9(4) . .
C6 C5 H5 119.0 . .
C4 C5 H5 119.0 . .
C5 C6 C7 116.0(4) . .
C5 C6 C9 122.3(4) . .
C7 C6 C9 121.6(4) . .
C8 C7 C6 125.0(4) . .
C8 C7 H7 117.5 . .
C6 C7 H7 117.5 . .
C7 C8 C3 117.4(4) . .
C7 C8 C13 121.9(4) . .
C3 C8 C13 120.7(4) . .
C6 C9 C10 109.2(3) . .
C6 C9 C12 111.7(4) . .
C10 C9 C12 110.0(4) . .
C6 C9 C11 111.2(4) . .
C10 C9 C11 108.1(4) . .
C12 C9 C11 106.4(4) . .
C9 C10 H10A 109.5 . .
C9 C10 H10B 109.5 . .
H10A C10 H10B 109.5 . .
C9 C10 H10C 109.5 . .
H10A C10 H10C 109.5 . .
H10B C10 H10C 109.5 . .
C9 C11 H11A 109.5 . .
C9 C11 H11B 109.5 . .
H11A C11 H11B 109.5 . .
C9 C11 H11C 109.5 . .
H11A C11 H11C 109.5 . .
H11B C11 H11C 109.5 . .
C9 C12 H12A 109.5 . .
C9 C12 H12B 109.5 . .
H12A C12 H12B 109.5 . .
C9 C12 H12C 109.5 . .
H12A C12 H12C 109.5 . .
H12B C12 H12C 109.5 . .
C15 C13 C16 107.7(4) . .
C15 C13 C14 107.6(4) . .
C16 C13 C14 110.4(4) . .
C15 C13 C8 111.9(4) . .
C16 C13 C8 109.2(3) . .
C14 C13 C8 109.9(4) . .
C13 C14 H14A 109.5 . .
C13 C14 H14B 109.5 . .
H14A C14 H14B 109.5 . .
C13 C14 H14C 109.5 . .
H14A C14 H14C 109.5 . .
H14B C14 H14C 109.5 . .
C13 C15 H15A 109.5 . .
C13 C15 H15B 109.5 . .
H15A C15 H15B 109.5 . .
C13 C15 H15C 109.5 . .
H15A C15 H15C 109.5 . .
H15B C15 H15C 109.5 . .
C13 C16 H16A 109.5 . .
C13 C16 H16B 109.5 . .
H16A C16 H16B 109.5 . .
C13 C16 H16C 109.5 . .
H16A C16 H16C 109.5 . .
H16B C16 H16C 109.5 . .
N1 C17 C4 127.7(4) . .
N1 C17 H17 119(2) . .
C4 C17 H17 113(2) . .
N1 C18 C19 109.8(3) . .
N1 C18 C20 110.8(3) . 2_567
C19 C18 C20 111.1(4) . 2_567
N1 C18 H18 108.3 . .
C19 C18 H18 108.3 . .
C20 C18 H18 108.3 2_567 .
C18 C19 C20 111.4(3) . .
C18 C19 H19A 109.3 . .
C20 C19 H19A 109.3 . .
C18 C19 H19B 109.3 . .
C20 C19 H19B 109.3 . .
H19A C19 H19B 108.0 . .
C19 C20 C18 110.5(3) . 2_567
C19 C20 H20A 109.5 . .
C18 C20 H20A 109.5 2_567 .
C19 C20 H20B 109.5 . .
C18 C20 H20B 109.5 2_567 .
H20A C20 H20B 108.1 . .
C22 C21 O2 88.0(12) . .
C22 C21 H21A 114.0 . .
O2 C21 H21A 114.0 . .
C22 C21 H21B 114.0 . .
O2 C21 H21B 114.0 . .
H21A C21 H21B 111.2 . .
C21 C22 C23 101.4(14) . .
C21 C22 H22A 111.5 . .
C23 C22 H22A 111.5 . .
C21 C22 H22B 111.5 . .
C23 C22 H22B 111.5 . .
H22A C22 H22B 109.3 . .
C24 C23 C22 103.6(11) . .
C24 C23 H23A 111.0 . .
C22 C23 H23A 111.0 . .
C24 C23 H23B 111.0 . .
C22 C23 H23B 111.0 . .
H23A C23 H23B 109.0 . .
O2 C24 C23 99.7(10) . .
O2 C24 H24A 111.8 . .
C23 C24 H24A 111.8 . .
O2 C24 H24B 111.8 . .
C23 C24 H24B 111.8 . .
H24A C24 H24B 109.6 . .
C24A O2A C21A 109.1(16) . .
O2A C21A C22A 104.7(14) . .
O2A C21A H21C 110.8 . .
C22A C21A H21C 110.8 . .
O2A C21A H21D 110.8 . .
C22A C21A H21D 110.8 . .
H21C C21A H21D 108.9 . .
C23A C22A C21A 93.0(11) . .
C23A C22A H22C 113.1 . .
C21A C22A H22C 113.1 . .
C23A C22A H22D 113.1 . .
C21A C22A H22D 113.1 . .
H22C C22A H22D 110.5 . .
C22A C23A C24A 103.9(11) . .
C22A C23A H23C 111.0 . .
C24A C23A H23C 111.0 . .
C22A C23A H23D 111.0 . .
C24A C23A H23D 111.0 . .
H23C C23A H23D 109.0 . .
O2A C24A C23A 118.7(15) . .
O2A C24A H24C 107.6 . .
C23A C24A H24C 107.6 . .
O2A C24A H24D 107.6 . .
C23A C24A H24D 107.6 . .
H24C C24A H24D 107.1 . .

loop_
_geom_bond_atom_site_label_1
_geom_bond_atom_site_label_2
_geom_bond_distance
_geom_bond_site_symmetry_2
Al1 O1 1.763(3) .
Al1 C1 1.946(5) .
Al1 C2 1.952(5) .
Al1 N1 1.979(4) .
O1 C3 1.331(5) .
N1 C17 1.290(5) .
N1 C18 1.504(5) .
C1 H1A 0.9800 .
C1 H1B 0.9800 .
C1 H1C 0.9800 .
O2 C24 1.450(17) .
O2 C21 1.540(2) .
C2 H2A 0.9800 .
C2 H2B 0.9800 .
C2 H2C 0.9800 .
C3 C4 1.410(6) .
C3 C8 1.414(6) .
C4 C5 1.405(6) .
C4 C17 1.446(6) .
C5 C6 1.385(6) .
C5 H5 0.9500 .
C6 C7 1.405(6) .
C6 C9 1.524(6) .
C7 C8 1.387(6) .
C7 H7 0.9500 .
C8 C13 1.541(6) .
C9 C10 1.531(7) .
C9 C12 1.537(6) .
C9 C11 1.546(6) .
C10 H10A 0.9800 .
C10 H10B 0.9800 .
C10 H10C 0.9800 .
C11 H11A 0.9800 .
C11 H11B 0.9800 .
C11 H11C 0.9800 .
C12 H12A 0.9800 .
C12 H12B 0.9800 .
C12 H12C 0.9800 .
C13 C15 1.537(6) .
C13 C16 1.539(7) .
C13 C14 1.538(6) .
C14 H14A 0.9800 .
C14 H14B 0.9800 .
C14 H14C 0.9800 .
C15 H15A 0.9800 .
C15 H15B 0.9800 .
C15 H15C 0.9800 .
C16 H16A 0.9800 .
C16 H16B 0.9800 .
C16 H16C 0.9800 .
C17 H17 1.02(4) .
C18 C19 1.515(6) .
C18 C20 1.532(6) 2_567
C18 H18 1.0000 .
C19 C20 1.528(5) .
C19 H19A 0.9900 .
C19 H19B 0.9900 .
C20 C18 1.532(6) 2_567
C20 H20A 0.9900 .
C20 H20B 0.9900 .
C21 C22 1.539(2) .
C21 H21A 0.9900 .
C21 H21B 0.9900 .
C22 C23 1.540(2) .
C22 H22A 0.9900 .
C22 H22B 0.9900 .
C23 C24 1.494(17) .
C23 H23A 0.9900 .
C23 H23B 0.9900 .
C24 H24A 0.9900 .
C24 H24B 0.9900 .
O2A C24A 1.073(19) .
O2A C21A 1.541(2) .
C21A C22A 1.66(3) .
C21A H21C 0.9900 .
C21A H21D 0.9900 .
C22A C23A 1.540(2) .
C22A H22C 0.9900 .
C22A H22D 0.9900 .
C23A C24A 1.541(2) .
C23A H23C 0.9900 .
C23A H23D 0.9900 .
C24A H24C 0.9900 .
C24A H24D 0.9900 .
